data_4312744
loop_
_publ_author_name
'Daniel L. Reger'
'Radu F. Semeniuc'
'Mark D. Smith'

_publ_contact_author_address
;
Department of Chemistry and Biochemistry
University of South Carolina
Columbia, South Carolina 29208
USA
;
_publ_contact_author_email reger@mail.chem.sc.edu
_publ_contact_author_fax '1 803 777 9521'
_publ_contact_author_name 'Professor Daniel L. Reger'
_publ_contact_author_phone '1 803 777 2587'
_publ_section_title
;
 Synthesis of Open and Closed Metallacages Using Novel Tripodal Ligands:
 Unusually Stable Silver(I) Inclusion Compound
;
_journal_name_full 'Inorganic Chemistry'
_journal_page_first 8137
_journal_page_last 8139
_journal_paper_doi 10.1021/ic035192o
_journal_volume 42
_journal_year 2003
_chemical_formula_moiety
; 
[Ag5 (C78 H78 N36 O6)2 (CH3CN)2] (SO3CF3)5 solvate 
;
_chemical_formula_sum 'C167 H165 Ag5 F15 N75 O27 S5'
_chemical_formula_weight 4639.39
_chemical_name_systematic
; 
 ? 
;
_space_group_IT_number 15
_symmetry_cell_setting monoclinic
_symmetry_space_group_name_Hall '-C 2yc'
_symmetry_space_group_name_H-M 'C 1 2/c 1'
_atom_sites_solution_hydrogens geom
_atom_sites_solution_primary direct
_atom_sites_solution_secondary difmap
_audit_creation_method SHELXL-97
_cell_angle_alpha 90.00
_cell_angle_beta 105.0430(10)
_cell_angle_gamma 90.00
_cell_formula_units_Z 4
_cell_length_a 44.632(2)
_cell_length_b 17.9597(9)
_cell_length_c 30.2910(14)
_cell_measurement_reflns_used 9487
_cell_measurement_temperature 150(1)
_cell_measurement_theta_max 23.250
_cell_measurement_theta_min 2.372
_cell_volume 23448.5(19)
_computing_cell_refinement 'SAINT+ NT V6.22 (Bruker, 2001)'
_computing_data_collection 'SMART NT V5.625 (Bruker, 1998)'
_computing_data_reduction 'SAINT+ NT V6.22'
_computing_molecular_graphics 'SHELXTL V6.1 (Sheldrick, 2000)'
_computing_publication_material 'SHELXTL V6.1'
_computing_structure_refinement 'SHELXL-97 (Sheldrick, 1997)'
_computing_structure_solution 'SHELXS-97 (Sheldrick, 1997)'
_diffrn_ambient_temperature 150(1)
_diffrn_measured_fraction_theta_full 1.000
_diffrn_measured_fraction_theta_max 1.000
_diffrn_measurement_device_type 'Bruker SMART APEX CCD diffractometer'
_diffrn_measurement_method 'omega scans'
_diffrn_radiation_monochromator graphite
_diffrn_radiation_source 'sealed tube'
_diffrn_radiation_type MoK\a
_diffrn_radiation_wavelength 0.71073
_diffrn_reflns_av_R_equivalents 0.0683
_diffrn_reflns_av_sigmaI/netI 0.0552
_diffrn_reflns_limit_h_max 44
_diffrn_reflns_limit_h_min -44
_diffrn_reflns_limit_k_max 17
_diffrn_reflns_limit_k_min -17
_diffrn_reflns_limit_l_max 30
_diffrn_reflns_limit_l_min -29
_diffrn_reflns_number 53952
_diffrn_reflns_theta_full 20.82
_diffrn_reflns_theta_max 20.82
_diffrn_reflns_theta_min 1.23
_diffrn_standards_decay_% <1
_exptl_absorpt_coefficient_mu 0.539
_exptl_absorpt_correction_T_max 0.8308
_exptl_absorpt_correction_T_min 0.5144
_exptl_absorpt_correction_type multi-scan
_exptl_absorpt_process_details '(SADABS, Bruker, 2001)'
_exptl_crystal_colour colorless
_exptl_crystal_density_diffrn 1.314
_exptl_crystal_density_method 'not measured'
_exptl_crystal_description plate
_exptl_crystal_F_000 9432
_exptl_crystal_size_max 0.42
_exptl_crystal_size_mid 0.36
_exptl_crystal_size_min 0.18
_refine_diff_density_max 1.089
_refine_diff_density_min -0.742
_refine_diff_density_rms 0.088
_refine_ls_extinction_method none
_refine_ls_goodness_of_fit_ref 1.026
_refine_ls_hydrogen_treatment constr
_refine_ls_matrix_type full
_refine_ls_number_parameters 1156
_refine_ls_number_reflns 12253
_refine_ls_number_restraints 6
_refine_ls_restrained_S_all 1.026
_refine_ls_R_factor_all 0.0903
_refine_ls_R_factor_gt 0.0694
_refine_ls_shift/su_max 0.001
_refine_ls_shift/su_mean 0.000
_refine_ls_structure_factor_coef Fsqd
_refine_ls_weighting_details 'calc w=1/[\s^2^(Fo^2^)+(0.1004P)^2^+0.0000P] where P=(Fo^2^+2Fc^2^)/3'
_refine_ls_weighting_scheme calc
_refine_ls_wR_factor_gt 0.1688
_refine_ls_wR_factor_ref 0.1775
_reflns_number_gt 7654
_reflns_number_total 12253
_reflns_threshold_expression >2sigma(I)
_cod_data_source_file ic035192osi20031015_014726_3.cif
_cod_data_source_block 3
_cod_depositor_comments
;
The following automatic conversions were performed:

'_symmetry_cell_setting' value 'Monoclinic' changed to 'monoclinic'
according to the built-in table from CIF Core dictionary named
'cif_core.dic' version 2.4.1 from 2010-06-29.

Automatic conversion script
Id: cif_fix_values 1646 2011-03-28 12:23:43Z adriana 
;
_cod_original_cell_volume 23448.6(19)
_cod_original_sg_symbol_H-M 'C 2/c'
_cod_database_code 4312744

loop_
_symmetry_equiv_pos_as_xyz
'x, y, z'
'-x, y, -z+1/2'
'x+1/2, y+1/2, z'
'-x+1/2, y+1/2, -z+1/2'
'-x, -y, -z'
'x, -y, z-1/2'
'-x+1/2, -y+1/2, -z'
'x+1/2, -y+1/2, z-1/2'

loop_
_atom_site_label
_atom_site_type_symbol
_atom_site_fract_x
_atom_site_fract_y
_atom_site_fract_z
_atom_site_U_iso_or_equiv
_atom_site_adp_type
_atom_site_occupancy
_atom_site_symmetry_multiplicity
_atom_site_calc_flag
_atom_site_refinement_flags
_atom_site_disorder_assembly
_atom_site_disorder_group
Ag1 Ag 0.013896(12) 0.49197(4) 0.409482(18) 0.0934(3) Uani 1 1 d . . .
Ag2 Ag 0.0000 0.97526(7) 0.2500 0.1505(5) Uani 1 2 d S . .
Ag3 Ag 0.247985(13) 0.54977(4) 0.08609(2) 0.0869(2) Uani 1 1 d . . .
C1 C 0.08826(16) 0.5494(5) 0.4222(2) 0.072(2) Uani 1 1 d . . .
C2 C 0.19378(18) 0.9214(5) 0.4062(2) 0.079(2) Uani 1 1 d . . .
C3 C 0.0734(2) 0.9365(7) 0.2432(4) 0.111(3) Uani 1 1 d . . .
C4 C 0.18982(15) 0.6425(5) 0.1196(2) 0.0686(19) Uani 1 1 d . . .
C5 C 0.06383(15) 0.4850(5) 0.1402(2) 0.071(2) Uani 1 1 d . . .
C6 C 0.22313(18) 0.4218(5) 0.3695(3) 0.084(2) Uani 1 1 d . . .
C11 C 0.10887(16) 0.4836(5) 0.4986(2) 0.079(2) Uani 1 1 d . . .
H11 H 0.1291 0.5042 0.5074 0.094 Uiso 1 1 calc R . .
C12 C 0.09717(17) 0.4366(5) 0.5231(2) 0.085(2) Uani 1 1 d . . .
H12 H 0.1068 0.4174 0.5527 0.102 Uiso 1 1 calc R . .
C13 C 0.06757(18) 0.4214(5) 0.4961(3) 0.089(2) Uani 1 1 d . . .
H13 H 0.0536 0.3877 0.5045 0.106 Uiso 1 1 calc R . .
C14 C 0.0782(2) 0.6846(7) 0.4309(2) 0.089(2) Uani 1 1 d . . .
H14 H 0.0987 0.7030 0.4349 0.107 Uiso 1 1 calc R . .
C15 C 0.0534(3) 0.7258(5) 0.4318(2) 0.094(3) Uani 1 1 d . . .
H15 H 0.0528 0.7780 0.4364 0.113 Uiso 1 1 calc R . .
C16 C 0.0286(2) 0.6754(7) 0.4246(2) 0.094(3) Uani 1 1 d . . .
H16 H 0.0078 0.6884 0.4238 0.113 Uiso 1 1 calc R . .
C17 C 0.05817(19) 0.5424(6) 0.3397(3) 0.104(3) Uani 1 1 d . . .
H17 H 0.0483 0.5896 0.3368 0.125 Uiso 1 1 calc R . .
C18 C 0.0579(2) 0.4924(7) 0.3056(3) 0.117(3) Uani 1 1 d . . .
H18 H 0.0472 0.4966 0.2742 0.140 Uiso 1 1 calc R . .
C19 C 0.0767(2) 0.4343(6) 0.3266(3) 0.107(3) Uani 1 1 d . . .
H19 H 0.0809 0.3912 0.3111 0.129 Uiso 1 1 calc R . .
C21 C 0.1746(2) 0.9787(6) 0.4714(3) 0.118(3) Uani 1 1 d . . .
H21 H 0.1595 0.9428 0.4740 0.142 Uiso 1 1 calc R . .
C22 C 0.1824(3) 1.0415(6) 0.4966(3) 0.119(3) Uani 1 1 d . . .
H22 H 0.1736 1.0589 0.5202 0.143 Uiso 1 1 calc R . .
C23 C 0.2052(2) 1.0745(5) 0.4813(3) 0.101(3) Uani 1 1 d . . .
H23 H 0.2154 1.1191 0.4938 0.121 Uiso 1 1 calc R . .
C24 C 0.2302(3) 0.8139(6) 0.4358(3) 0.099(3) Uani 1 1 d . . .
H24 H 0.2158 0.7779 0.4407 0.119 Uiso 1 1 calc R . .
C25 C 0.2611(3) 0.8058(6) 0.4455(3) 0.107(3) Uani 1 1 d . . .
H25 H 0.2731 0.7635 0.4579 0.129 Uiso 1 1 calc R . .
C26 C 0.2716(2) 0.8735(6) 0.4331(3) 0.096(3) Uani 1 1 d . . .
H26 H 0.2929 0.8839 0.4364 0.115 Uiso 1 1 calc R . .
C27 C 0.20301(18) 0.9504(5) 0.3277(3) 0.086(2) Uani 1 1 d . . .
H27 H 0.2186 0.9148 0.3267 0.104 Uiso 1 1 calc R . .
C28 C 0.1896(2) 0.9981(5) 0.2942(3) 0.096(3) Uani 1 1 d . . .
H28 H 0.1935 1.0027 0.2649 0.115 Uiso 1 1 calc R . .
C29 C 0.1688(2) 1.0395(5) 0.3115(4) 0.105(3) Uani 1 1 d . . .
H29 H 0.1564 1.0789 0.2956 0.126 Uiso 1 1 calc R . .
C31 C 0.0889(3) 1.0689(8) 0.2400(4) 0.135(4) Uani 1 1 d . . .
H31 H 0.1066 1.0634 0.2283 0.161 Uiso 1 1 calc R . .
C32 C 0.0773(3) 1.1336(8) 0.2499(5) 0.169(5) Uani 1 1 d . . .
H32 H 0.0852 1.1823 0.2481 0.202 Uiso 1 1 calc R . .
C33 C 0.0501(3) 1.1122(9) 0.2639(5) 0.161(4) Uani 1 1 d . . .
H33 H 0.0365 1.1464 0.2726 0.194 Uiso 1 1 calc R . .
C34 C 0.0587(3) 0.8851(6) 0.1624(4) 0.123(3) Uani 1 1 d . . .
H34 H 0.0788 0.8749 0.1587 0.147 Uiso 1 1 calc R . .
C35 C 0.0317(3) 0.8754(6) 0.1301(4) 0.131(3) Uani 1 1 d . . .
H35 H 0.0287 0.8568 0.0999 0.157 Uiso 1 1 calc R . .
C36 C 0.0090(2) 0.8995(7) 0.1519(5) 0.134(4) Uani 1 1 d . . .
H36 H -0.0127 0.9001 0.1376 0.161 Uiso 1 1 calc R . .
C37 C 0.0499(3) 0.8323(8) 0.2777(5) 0.137(4) Uani 1 1 d . . .
H37 H 0.0391 0.8080 0.2503 0.164 Uiso 1 1 calc R . .
C38 C 0.0528(3) 0.8086(8) 0.3223(7) 0.159(5) Uani 1 1 d . . .
H38 H 0.0443 0.7644 0.3315 0.191 Uiso 1 1 calc R . .
C39 C 0.0706(3) 0.8622(10) 0.3511(5) 0.150(5) Uani 1 1 d . . .
H39 H 0.0759 0.8605 0.3836 0.180 Uiso 1 1 calc R . .
C41 C 0.16826(18) 0.6990(5) 0.0396(3) 0.107(3) Uani 1 1 d . . .
H41 H 0.1558 0.7377 0.0468 0.129 Uiso 1 1 calc R . .
C42 C 0.1713(2) 0.6821(6) -0.0024(3) 0.120(3) Uani 1 1 d . . .
H42 H 0.1614 0.7058 -0.0304 0.145 Uiso 1 1 calc R . .
C43 C 0.19179(19) 0.6230(5) 0.0040(3) 0.091(3) Uani 1 1 d . . .
H43 H 0.1985 0.5990 -0.0197 0.110 Uiso 1 1 calc R . .
C44 C 0.22627(18) 0.7270(5) 0.1746(3) 0.082(2) Uani 1 1 d . . .
H44 H 0.2116 0.7584 0.1831 0.099 Uiso 1 1 calc R . .
C45 C 0.25767(19) 0.7315(5) 0.1902(3) 0.088(2) Uani 1 1 d . . .
H45 H 0.2694 0.7661 0.2116 0.106 Uiso 1 1 calc R . .
C46 C 0.26883(17) 0.6747(5) 0.1683(3) 0.077(2) Uani 1 1 d . . .
H46 H 0.2903 0.6644 0.1727 0.092 Uiso 1 1 calc R . .
C47 C 0.16413(15) 0.5255(5) 0.1026(2) 0.0607(19) Uani 1 1 d . . .
H47 H 0.1489 0.5420 0.0763 0.073 Uiso 1 1 calc R . .
C48 C 0.16701(19) 0.4620(7) 0.1204(3) 0.098(3) Uani 1 1 d . . .
H48 H 0.1531 0.4226 0.1084 0.118 Uiso 1 1 calc R . .
C49 C 0.1921(2) 0.4522(5) 0.1594(3) 0.092(2) Uani 1 1 d . . .
H49 H 0.1984 0.4089 0.1774 0.110 Uiso 1 1 calc R . .
C51 C 0.07443(17) 0.4038(4) 0.0783(2) 0.077(2) Uani 1 1 d . . .
H51 H 0.0943 0.3851 0.0937 0.093 Uiso 1 1 calc R . .
C52 C 0.05756(18) 0.3855(5) 0.0352(2) 0.083(2) Uani 1 1 d . . .
H52 H 0.0632 0.3527 0.0142 0.100 Uiso 1 1 calc R . .
C53 C 0.03042(17) 0.4255(5) 0.0292(3) 0.084(2) Uani 1 1 d . . .
H53 H 0.0139 0.4228 0.0022 0.101 Uiso 1 1 calc R . .
C54 C 0.05995(17) 0.3963(5) 0.2026(2) 0.082(2) Uani 1 1 d . . .
H54 H 0.0814 0.3890 0.2166 0.099 Uiso 1 1 calc R . .
C55 C 0.0364(2) 0.3613(5) 0.2142(2) 0.088(2) Uani 1 1 d . . .
H55 H 0.0377 0.3248 0.2374 0.106 Uiso 1 1 calc R . .
C56 C 0.00993(18) 0.3904(5) 0.1850(3) 0.092(2) Uani 1 1 d . . .
H56 H -0.0105 0.3762 0.1852 0.110 Uiso 1 1 calc R . .
C57 C 0.03992(18) 0.6004(7) 0.1662(3) 0.091(2) Uani 1 1 d . . .
H57 H 0.0308 0.5796 0.1885 0.109 Uiso 1 1 calc R . .
C58 C 0.0418(2) 0.6730(7) 0.1570(3) 0.104(3) Uani 1 1 d . . .
H58 H 0.0343 0.7139 0.1709 0.125 Uiso 1 1 calc R . .
C59 C 0.05726(18) 0.6752(6) 0.1220(3) 0.091(2) Uani 1 1 d . . .
H59 H 0.0618 0.7199 0.1082 0.110 Uiso 1 1 calc R . .
C61 C 0.2568(2) 0.3298(7) 0.4196(3) 0.098(3) Uani 1 1 d . . .
H61 H 0.2764 0.3526 0.4222 0.117 Uiso 1 1 calc R . .
C62 C 0.2514(4) 0.2670(8) 0.4400(4) 0.125(4) Uani 1 1 d . . .
H62 H 0.2665 0.2373 0.4602 0.150 Uiso 1 1 calc R . .
C63 C 0.2202(4) 0.2530(7) 0.4266(5) 0.144(4) Uani 1 1 d . . .
H63 H 0.2101 0.2116 0.4360 0.173 Uiso 1 1 calc R . .
C64 C 0.2304(3) 0.4258(5) 0.2898(3) 0.119(3) Uani 1 1 d . . .
H64 H 0.2095 0.4286 0.2723 0.143 Uiso 1 1 calc R . .
C65 C 0.2550(3) 0.4223(6) 0.2732(4) 0.134(4) Uani 1 1 d . . .
H65 H 0.2551 0.4218 0.2419 0.161 Uiso 1 1 calc R . .
C66 C 0.2812(3) 0.4195(7) 0.3112(6) 0.163(5) Uani 1 1 d . . .
H66 H 0.3022 0.4170 0.3099 0.196 Uiso 1 1 calc R . .
C67 C 0.2496(3) 0.5411(9) 0.4001(6) 0.169(5) Uani 1 1 d . . .
H67 H 0.2620 0.5494 0.3793 0.203 Uiso 1 1 calc R . .
C68 C 0.2475(3) 0.5873(9) 0.4351(7) 0.172(6) Uani 1 1 d . . .
H68 H 0.2574 0.6341 0.4428 0.207 Uiso 1 1 calc R . .
C69 C 0.2293(4) 0.5537(10) 0.4551(4) 0.154(5) Uani 1 1 d . . .
H69 H 0.2242 0.5721 0.4816 0.185 Uiso 1 1 calc R . .
C71 C 0.12189(14) 0.5712(5) 0.4263(2) 0.078(2) Uani 1 1 d . . .
H71A H 0.1300 0.6024 0.4537 0.093 Uiso 1 1 calc R . .
H71B H 0.1351 0.5263 0.4285 0.093 Uiso 1 1 calc R . .
C72 C 0.15227(16) 0.6260(5) 0.3804(2) 0.087(2) Uani 1 1 d . . .
H72A H 0.1656 0.5812 0.3879 0.104 Uiso 1 1 calc R . .
H72B H 0.1623 0.6675 0.4003 0.104 Uiso 1 1 calc R . .
C73 C 0.16757(17) 0.8673(5) 0.4013(2) 0.090(2) Uani 1 1 d . . .
H73A H 0.1689 0.8420 0.4308 0.107 Uiso 1 1 calc R . .
H73B H 0.1474 0.8936 0.3919 0.107 Uiso 1 1 calc R . .
C74 C 0.14077(18) 0.7793(5) 0.3483(3) 0.096(3) Uani 1 1 d . . .
H74A H 0.1257 0.8168 0.3320 0.116 Uiso 1 1 calc R . .
H74B H 0.1328 0.7578 0.3731 0.116 Uiso 1 1 calc R . .
C75 C 0.1068(2) 0.9169(6) 0.2433(3) 0.105(3) Uani 1 1 d . . .
H75A H 0.1116 0.9367 0.2155 0.126 Uiso 1 1 calc R . .
H75B H 0.1215 0.9391 0.2704 0.126 Uiso 1 1 calc R . .
C76 C 0.14140(17) 0.8142(6) 0.2560(3) 0.096(3) Uani 1 1 d . . .
H76A H 0.1540 0.8443 0.2816 0.115 Uiso 1 1 calc R . .
H76B H 0.1501 0.8201 0.2294 0.115 Uiso 1 1 calc R . .
C77 C 0.16359(14) 0.6876(4) 0.1305(2) 0.075(2) Uani 1 1 d . . .
H77A H 0.1659 0.7411 0.1241 0.090 Uiso 1 1 calc R . .
H77B H 0.1432 0.6702 0.1117 0.090 Uiso 1 1 calc R . .
C78 C 0.13662(15) 0.6928(4) 0.1879(2) 0.079(2) Uani 1 1 d . . .
H78A H 0.1201 0.6604 0.1695 0.094 Uiso 1 1 calc R . .
H78B H 0.1307 0.7453 0.1806 0.094 Uiso 1 1 calc R . .
C79 C 0.09976(14) 0.4837(5) 0.1615(2) 0.081(2) Uani 1 1 d . . .
H79A H 0.1071 0.4318 0.1681 0.097 Uiso 1 1 calc R . .
H79B H 0.1106 0.5059 0.1401 0.097 Uiso 1 1 calc R . .
C80 C 0.13883(14) 0.5413(4) 0.2185(2) 0.073(2) Uani 1 1 d . . .
H80A H 0.1474 0.5566 0.1929 0.087 Uiso 1 1 calc R . .
H80B H 0.1502 0.4967 0.2332 0.087 Uiso 1 1 calc R . .
C81 C 0.18693(19) 0.4265(5) 0.3488(3) 0.098(3) Uani 1 1 d . . .
H81A H 0.1797 0.3855 0.3268 0.117 Uiso 1 1 calc R . .
H81B H 0.1760 0.4231 0.3733 0.117 Uiso 1 1 calc R . .
C82 C 0.14814(14) 0.5085(5) 0.3152(2) 0.079(2) Uani 1 1 d . . .
H82A H 0.1395 0.5027 0.3419 0.094 Uiso 1 1 calc R . .
H82B H 0.1369 0.4749 0.2905 0.094 Uiso 1 1 calc R . .
C101 C 0.14711(15) 0.6467(6) 0.3302(2) 0.074(2) Uani 1 1 d . . .
C102 C 0.14419(16) 0.7189(6) 0.3157(3) 0.080(2) Uani 1 1 d . . .
C103 C 0.14225(16) 0.7352(5) 0.2695(3) 0.080(2) Uani 1 1 d . . .
C104 C 0.14067(15) 0.6783(6) 0.2388(2) 0.076(2) Uani 1 1 d . . .
C105 C 0.14166(14) 0.6032(5) 0.2524(2) 0.071(2) Uani 1 1 d . . .
C106 C 0.14576(14) 0.5880(5) 0.2991(2) 0.0683(19) Uani 1 1 d . . .
N11 N 0.06102(13) 0.4596(4) 0.45701(19) 0.0792(18) Uani 1 1 d . . .
N12 N 0.08714(13) 0.4978(4) 0.45854(18) 0.0732(16) Uani 1 1 d . . .
N13 N 0.03824(15) 0.6071(5) 0.41910(17) 0.087(2) Uani 1 1 d . . .
N14 N 0.06960(15) 0.6136(5) 0.42358(18) 0.0764(17) Uani 1 1 d . . .
N15 N 0.08807(15) 0.4462(5) 0.3712(2) 0.095(2) Uani 1 1 d . . .
N16 N 0.07551(14) 0.5102(5) 0.37834(19) 0.0808(18) Uani 1 1 d . . .
N21 N 0.21145(14) 1.0378(4) 0.4476(2) 0.0795(17) Uani 1 1 d . . .
N22 N 0.19265(15) 0.9773(4) 0.4417(2) 0.0847(18) Uani 1 1 d . . .
N23 N 0.24975(16) 0.9215(4) 0.4165(2) 0.0836(18) Uani 1 1 d . . .
N24 N 0.22324(15) 0.8831(5) 0.4176(2) 0.0827(18) Uani 1 1 d . . .
N25 N 0.16859(16) 1.0171(5) 0.3529(3) 0.099(2) Uani 1 1 d . . .
N26 N 0.19025(14) 0.9626(4) 0.3632(2) 0.0805(18) Uani 1 1 d . . .
N31 N 0.0465(3) 1.0390(6) 0.2632(4) 0.150(3) Uani 1 1 d . . .
N32 N 0.0714(2) 1.0127(6) 0.2493(3) 0.121(3) Uani 1 1 d . . .
N33 N 0.0211(2) 0.9207(5) 0.1938(4) 0.131(3) Uani 1 1 d . . .
N34 N 0.05252(19) 0.9115(4) 0.2005(3) 0.111(2) Uani 1 1 d . . .
N35 N 0.0792(2) 0.9164(6) 0.3264(4) 0.141(3) Uani 1 1 d . . .
N36 N 0.0652(2) 0.8958(6) 0.2813(4) 0.121(3) Uani 1 1 d . . .
N41 N 0.20076(13) 0.6044(4) 0.0480(2) 0.0868(19) Uani 1 1 d . . .
N42 N 0.18623(12) 0.6509(4) 0.06999(19) 0.0756(17) Uani 1 1 d . . .
N43 N 0.24648(13) 0.6362(3) 0.14035(18) 0.0742(16) Uani 1 1 d . . .
N44 N 0.21985(12) 0.6697(4) 0.14485(18) 0.0664(15) Uani 1 1 d . . .
N45 N 0.20502(18) 0.5230(5) 0.1643(3) 0.117(3) Uani 1 1 d . . .
N46 N 0.18767(13) 0.5651(4) 0.12913(19) 0.0684(16) Uani 1 1 d . . .
N51 N 0.02967(12) 0.4673(4) 0.06414(19) 0.0801(18) Uani 1 1 d . . .
N52 N 0.05754(13) 0.4531(4) 0.09446(17) 0.0703(16) Uani 1 1 d . . .
N53 N 0.01633(12) 0.4401(4) 0.1566(2) 0.088(2) Uani 1 1 d . . .
N54 N 0.04813(12) 0.4430(3) 0.16806(18) 0.0686(16) Uani 1 1 d . . .
N55 N 0.06455(14) 0.6101(5) 0.1108(2) 0.0846(18) Uani 1 1 d . . .
N56 N 0.05353(13) 0.5620(4) 0.1380(2) 0.0762(17) Uani 1 1 d . . .
N61 N 0.2062(2) 0.3072(6) 0.3983(3) 0.120(3) Uani 1 1 d . . .
N62 N 0.2292(2) 0.3543(5) 0.3951(2) 0.096(2) Uani 1 1 d . . .
N63 N 0.2716(2) 0.4208(6) 0.3487(3) 0.144(3) Uani 1 1 d . . .
N64 N 0.24015(19) 0.4250(5) 0.3356(2) 0.113(2) Uani 1 1 d . . .
N65 N 0.2190(3) 0.4921(6) 0.4351(3) 0.146(4) Uani 1 1 d . . .
N66 N 0.23218(17) 0.4848(5) 0.4003(2) 0.096(2) Uani 1 1 d . . .
O1 O 0.12141(10) 0.6112(3) 0.38643(15) 0.0832(14) Uani 1 1 d . . .
O2 O 0.17015(11) 0.8142(3) 0.36728(16) 0.0892(15) Uani 1 1 d . . .
O3 O 0.10960(13) 0.8394(4) 0.24456(19) 0.1080(18) Uani 1 1 d . . .
O4 O 0.16569(9) 0.6768(3) 0.17788(14) 0.0765(13) Uani 1 1 d . . .
O5 O 0.10568(9) 0.5252(3) 0.20204(13) 0.0779(14) Uani 1 1 d . . .
O6 O 0.18146(12) 0.4927(4) 0.32757(17) 0.0939(16) Uani 1 1 d . . .
N71 N 0.0000 0.6629(13) 0.2500 0.221(10) Uani 1 2 d SD . .
C111 C 0.0274(2) 0.6618(14) 0.2590(8) 0.135(9) Uani 0.50 1 d PD . .
C112 C 0.0624(4) 0.6640(12) 0.2691(6) 0.196(14) Uani 0.50 1 d PD . .
H11A H 0.0696 0.6231 0.2530 0.293 Uiso 0.50 1 calc PR . .
H11B H 0.0714 0.6585 0.3021 0.293 Uiso 0.50 1 calc PR . .
H11C H 0.0689 0.7116 0.2589 0.293 Uiso 0.50 1 calc PR . .
N81 N 0.2341(6) 0.7932(8) 0.3049(7) 0.286(10) Uani 1 1 d D . .
C121 C 0.2292(4) 0.7297(11) 0.2992(5) 0.177(6) Uani 1 1 d D . .
C122 C 0.2281(4) 0.6468(9) 0.2911(6) 0.235(8) Uani 1 1 d D . .
H12A H 0.2124 0.6354 0.2628 0.353 Uiso 1 1 calc R . .
H12B H 0.2229 0.6215 0.3168 0.353 Uiso 1 1 calc R . .
H12C H 0.2485 0.6297 0.2885 0.353 Uiso 1 1 calc R . .

loop_
_atom_site_aniso_label
_atom_site_aniso_U_11
_atom_site_aniso_U_22
_atom_site_aniso_U_33
_atom_site_aniso_U_23
_atom_site_aniso_U_13
_atom_site_aniso_U_12
Ag1 0.0545(3) 0.1743(7) 0.0486(4) 0.0089(4) 0.0084(3) -0.0049(4)
Ag2 0.1161(9) 0.1605(11) 0.1957(14) 0.000 0.0777(9) 0.000
Ag3 0.0738(4) 0.1220(5) 0.0662(4) 0.0066(3) 0.0205(3) 0.0071(4)
C1 0.070(5) 0.115(6) 0.034(4) -0.001(4) 0.020(4) 0.002(5)
C2 0.079(6) 0.120(6) 0.046(5) -0.011(5) 0.029(4) -0.010(5)
C3 0.107(8) 0.127(10) 0.111(8) 0.007(7) 0.050(7) -0.009(7)
C4 0.056(5) 0.112(6) 0.041(4) 0.011(4) 0.018(3) -0.010(4)
C5 0.053(4) 0.121(7) 0.044(4) -0.011(4) 0.023(3) -0.015(5)
C6 0.088(6) 0.117(7) 0.048(5) -0.015(5) 0.019(5) 0.003(5)
C11 0.054(4) 0.136(7) 0.048(5) -0.004(5) 0.016(4) 0.010(4)
C12 0.061(5) 0.151(7) 0.046(4) 0.019(5) 0.019(4) 0.013(5)
C13 0.071(6) 0.129(7) 0.072(6) 0.005(5) 0.030(5) 0.003(5)
C14 0.094(7) 0.130(8) 0.054(5) 0.004(5) 0.036(4) 0.001(7)
C15 0.123(8) 0.116(7) 0.055(5) 0.012(5) 0.043(5) 0.011(8)
C16 0.080(6) 0.151(9) 0.052(5) 0.010(5) 0.018(4) 0.024(7)
C17 0.096(6) 0.173(9) 0.038(5) 0.009(6) 0.008(5) 0.008(6)
C18 0.102(7) 0.202(11) 0.045(6) -0.033(7) 0.019(5) -0.006(7)
C19 0.091(6) 0.181(10) 0.056(6) -0.042(6) 0.030(5) -0.025(7)
C21 0.133(8) 0.163(9) 0.081(6) -0.032(6) 0.067(6) -0.042(7)
C22 0.144(9) 0.149(9) 0.084(6) -0.045(7) 0.066(7) -0.016(7)
C23 0.113(7) 0.127(7) 0.073(6) -0.025(6) 0.042(5) -0.013(6)
C24 0.129(9) 0.103(7) 0.063(5) 0.004(5) 0.021(5) -0.011(7)
C25 0.097(7) 0.130(9) 0.084(6) 0.008(6) 0.004(5) 0.004(7)
C26 0.084(6) 0.121(8) 0.085(6) -0.008(6) 0.024(5) -0.003(7)
C27 0.082(5) 0.128(7) 0.059(5) -0.012(5) 0.038(5) -0.007(5)
C28 0.099(6) 0.129(7) 0.061(6) 0.013(6) 0.023(5) -0.018(6)
C29 0.068(6) 0.135(8) 0.098(8) 0.017(6) -0.001(5) -0.003(5)
C31 0.106(8) 0.122(9) 0.186(11) 0.050(9) 0.058(7) -0.006(8)
C32 0.121(10) 0.138(11) 0.243(16) 0.021(11) 0.041(10) -0.001(9)
C33 0.133(11) 0.158(13) 0.192(13) -0.005(10) 0.039(9) 0.006(10)
C34 0.108(8) 0.161(9) 0.110(8) -0.005(7) 0.047(8) 0.003(7)
C35 0.116(8) 0.162(9) 0.120(8) 0.008(7) 0.042(8) 0.023(8)
C36 0.095(7) 0.185(11) 0.128(10) -0.002(9) 0.041(8) 0.001(7)
C37 0.111(8) 0.158(12) 0.161(12) 0.037(10) 0.070(8) 0.008(9)
C38 0.119(9) 0.180(12) 0.187(15) 0.009(12) 0.054(10) -0.034(9)
C39 0.130(10) 0.216(14) 0.134(11) 0.061(12) 0.089(9) 0.020(10)
C41 0.085(6) 0.172(9) 0.070(6) 0.030(6) 0.030(5) 0.044(6)
C42 0.108(7) 0.212(11) 0.051(6) 0.040(6) 0.040(5) 0.041(8)
C43 0.073(5) 0.162(8) 0.045(5) 0.001(5) 0.026(4) -0.008(6)
C44 0.072(6) 0.116(7) 0.064(5) 0.000(5) 0.027(4) -0.001(5)
C45 0.072(6) 0.123(7) 0.070(5) -0.009(5) 0.017(5) -0.020(5)
C46 0.052(4) 0.114(6) 0.063(5) 0.009(5) 0.013(4) -0.001(5)
C47 0.037(4) 0.095(6) 0.046(4) 0.005(4) 0.004(3) -0.021(4)
C48 0.060(5) 0.159(10) 0.086(7) -0.024(7) 0.039(5) -0.035(6)
C49 0.106(7) 0.099(6) 0.086(7) 0.013(5) 0.055(6) -0.023(6)
C51 0.071(5) 0.118(6) 0.045(5) -0.009(4) 0.019(4) 0.009(5)
C52 0.072(5) 0.144(7) 0.039(5) -0.016(4) 0.023(4) -0.006(5)
C53 0.063(5) 0.142(7) 0.047(5) -0.011(5) 0.012(4) -0.011(5)
C54 0.061(5) 0.139(7) 0.046(5) -0.007(5) 0.012(4) -0.002(5)
C55 0.087(6) 0.123(7) 0.052(5) 0.009(4) 0.014(5) 0.000(6)
C56 0.068(5) 0.147(7) 0.066(5) 0.021(5) 0.026(5) -0.020(5)
C57 0.081(5) 0.146(9) 0.055(5) -0.022(6) 0.035(4) -0.011(6)
C58 0.092(6) 0.149(9) 0.071(6) -0.034(6) 0.020(5) -0.029(7)
C59 0.074(5) 0.126(8) 0.072(6) -0.008(6) 0.015(5) -0.008(6)
C61 0.103(8) 0.130(8) 0.061(6) -0.011(6) 0.023(6) 0.014(7)
C62 0.150(12) 0.152(12) 0.078(7) -0.035(8) 0.040(8) 0.034(10)
C63 0.189(14) 0.129(10) 0.145(11) 0.010(9) 0.097(11) 0.037(11)
C64 0.150(9) 0.156(8) 0.057(6) -0.011(5) 0.039(6) -0.011(7)
C65 0.157(10) 0.176(10) 0.091(8) -0.004(7) 0.069(9) 0.026(9)
C66 0.147(11) 0.205(12) 0.166(12) 0.048(11) 0.092(11) 0.017(10)
C67 0.128(10) 0.140(11) 0.250(18) -0.044(12) 0.072(11) -0.028(9)
C68 0.158(12) 0.130(12) 0.215(18) -0.071(12) 0.023(11) -0.031(9)
C69 0.208(15) 0.167(14) 0.065(7) -0.023(9) -0.004(8) 0.033(12)
C71 0.054(4) 0.135(6) 0.048(4) -0.012(4) 0.021(3) -0.012(4)
C72 0.074(5) 0.143(7) 0.052(5) -0.025(4) 0.031(4) -0.020(5)
C73 0.082(5) 0.139(7) 0.060(5) -0.026(5) 0.041(4) -0.033(5)
C74 0.091(6) 0.115(6) 0.099(6) -0.025(5) 0.052(5) -0.040(5)
C75 0.097(7) 0.109(7) 0.120(8) 0.005(6) 0.049(6) -0.011(6)
C76 0.066(5) 0.157(9) 0.073(5) -0.026(6) 0.033(4) -0.019(6)
C77 0.054(4) 0.133(6) 0.042(4) 0.004(4) 0.018(3) 0.005(4)
C78 0.054(4) 0.125(6) 0.062(5) 0.000(4) 0.026(4) -0.004(4)
C79 0.053(4) 0.143(6) 0.047(4) -0.020(4) 0.014(3) -0.018(4)
C80 0.043(4) 0.136(6) 0.041(4) -0.010(4) 0.012(3) -0.019(4)
C81 0.096(6) 0.140(8) 0.056(5) 0.012(5) 0.018(5) -0.041(6)
C82 0.048(4) 0.153(8) 0.035(4) -0.017(5) 0.010(3) -0.017(5)
C101 0.057(4) 0.122(7) 0.052(5) -0.023(5) 0.031(4) -0.027(5)
C102 0.061(4) 0.127(8) 0.061(6) -0.013(6) 0.031(4) -0.024(5)
C103 0.067(5) 0.104(7) 0.079(6) -0.013(6) 0.034(4) -0.021(5)
C104 0.050(4) 0.126(7) 0.053(5) 0.001(5) 0.018(4) -0.017(5)
C105 0.041(4) 0.128(7) 0.045(5) -0.014(5) 0.015(3) -0.027(4)
C106 0.045(4) 0.108(6) 0.056(5) -0.002(5) 0.020(3) -0.022(4)
N11 0.058(4) 0.136(5) 0.042(4) 0.010(4) 0.010(3) 0.002(4)
N12 0.051(4) 0.125(5) 0.047(4) 0.000(4) 0.020(3) -0.007(4)
N13 0.069(5) 0.164(7) 0.029(3) 0.003(4) 0.014(3) 0.014(5)
N14 0.068(5) 0.123(6) 0.040(3) 0.008(4) 0.016(3) -0.002(5)
N15 0.082(4) 0.133(6) 0.074(6) -0.018(4) 0.025(4) -0.007(5)
N16 0.067(4) 0.134(6) 0.046(4) -0.008(4) 0.022(3) -0.006(4)
N21 0.077(4) 0.109(5) 0.057(4) -0.017(4) 0.025(3) 0.001(4)
N22 0.080(4) 0.132(6) 0.054(4) -0.019(4) 0.037(3) -0.014(4)
N23 0.060(4) 0.119(5) 0.077(4) 0.002(4) 0.027(3) 0.015(5)
N24 0.069(5) 0.125(6) 0.056(4) -0.020(4) 0.020(3) -0.008(5)
N25 0.068(4) 0.163(7) 0.064(5) -0.003(5) 0.013(4) 0.012(5)
N26 0.053(4) 0.130(5) 0.059(5) -0.016(4) 0.016(3) 0.001(4)
N31 0.157(10) 0.109(8) 0.195(10) 0.003(7) 0.065(8) 0.001(7)
N32 0.101(6) 0.117(8) 0.156(8) 0.005(6) 0.054(6) 0.005(6)
N33 0.120(8) 0.156(7) 0.128(8) -0.014(6) 0.050(6) -0.005(6)
N34 0.083(6) 0.136(6) 0.131(8) -0.007(6) 0.059(6) -0.006(5)
N35 0.133(7) 0.193(9) 0.106(7) -0.007(7) 0.046(6) -0.004(7)
N36 0.110(6) 0.123(7) 0.154(10) 0.002(7) 0.081(7) -0.011(5)
N41 0.066(4) 0.152(6) 0.041(4) 0.011(4) 0.012(3) 0.000(4)
N42 0.048(3) 0.138(5) 0.046(4) 0.010(4) 0.020(3) 0.013(4)
N43 0.046(3) 0.119(5) 0.056(4) -0.001(3) 0.012(3) -0.003(4)
N44 0.055(4) 0.102(5) 0.043(3) 0.004(3) 0.016(3) -0.009(4)
N45 0.099(5) 0.168(8) 0.089(6) 0.039(5) 0.033(5) 0.013(6)
N46 0.056(4) 0.110(5) 0.044(3) 0.014(4) 0.023(3) -0.003(4)
N51 0.050(4) 0.156(6) 0.036(3) -0.019(4) 0.015(3) -0.007(3)
N52 0.050(3) 0.127(5) 0.035(3) -0.014(3) 0.013(3) -0.007(3)
N53 0.038(4) 0.169(6) 0.054(4) -0.002(4) 0.008(3) -0.013(4)
N54 0.051(4) 0.125(5) 0.028(3) 0.006(3) 0.008(3) -0.004(3)
N55 0.073(4) 0.127(6) 0.060(4) -0.002(5) 0.028(3) -0.004(4)
N56 0.060(4) 0.123(6) 0.045(4) -0.015(4) 0.012(3) -0.015(4)
N61 0.124(7) 0.137(7) 0.126(7) 0.000(6) 0.081(6) 0.007(7)
N62 0.103(6) 0.127(7) 0.070(5) -0.004(5) 0.043(5) 0.018(6)
N63 0.127(8) 0.214(9) 0.110(7) 0.015(6) 0.065(6) 0.002(7)
N64 0.095(6) 0.186(8) 0.061(5) 0.000(5) 0.026(4) -0.010(5)
N65 0.220(10) 0.161(8) 0.063(5) -0.047(6) 0.050(6) -0.010(8)
N66 0.087(5) 0.126(6) 0.069(5) -0.013(5) 0.006(4) -0.003(5)
O1 0.062(3) 0.144(4) 0.053(3) -0.007(3) 0.031(2) -0.014(3)
O2 0.080(3) 0.134(4) 0.063(3) -0.035(3) 0.038(3) -0.032(3)
O3 0.084(4) 0.148(6) 0.103(4) -0.007(4) 0.045(3) -0.012(4)
O4 0.053(3) 0.135(4) 0.045(3) 0.007(3) 0.019(2) -0.001(3)
O5 0.051(3) 0.148(4) 0.035(3) -0.025(3) 0.011(2) -0.016(3)
O6 0.078(4) 0.139(5) 0.061(3) -0.007(3) 0.013(3) -0.033(4)
N71 0.25(3) 0.27(2) 0.21(2) 0.000 0.19(2) 0.000
C111 0.15(2) 0.17(2) 0.110(17) -0.030(14) 0.09(2) -0.025(19)
C112 0.42(5) 0.127(17) 0.073(14) -0.004(12) 0.12(2) -0.01(3)
N81 0.48(3) 0.197(13) 0.286(18) -0.032(14) 0.29(2) -0.005(16)
C121 0.175(12) 0.255(19) 0.130(10) 0.006(14) 0.095(9) 0.008(16)
C122 0.254(19) 0.188(14) 0.26(2) 0.056(15) 0.056(15) -0.023(14)

loop_
_atom_type_symbol
_atom_type_description
_atom_type_scat_dispersion_real
_atom_type_scat_dispersion_imag
_atom_type_scat_source
C C 0.0033 0.0016 'International Tables Vol C Tables 4.2.6.8 and 6.1.1.4'
H H 0.0000 0.0000 'International Tables Vol C Tables 4.2.6.8 and 6.1.1.4'
N N 0.0061 0.0033 'International Tables Vol C Tables 4.2.6.8 and 6.1.1.4'
O O 0.0106 0.0060 'International Tables Vol C Tables 4.2.6.8 and 6.1.1.4'
Ag Ag -0.8971 1.1015 'International Tables Vol C Tables 4.2.6.8 and 6.1.1.4'
S S 0.1246 0.1234 'International Tables Vol C Tables 4.2.6.8 and 6.1.1.4'
F F 0.0171 0.0103 'International Tables Vol C Tables 4.2.6.8 and 6.1.1.4'

loop_
_geom_angle_atom_site_label_1
_geom_angle_atom_site_label_2
_geom_angle_atom_site_label_3
_geom_angle
_geom_angle_site_symmetry_1
_geom_angle_site_symmetry_3
_geom_angle_publ_flag
N11 Ag1 N53 132.7(2) . 2 ?
N11 Ag1 N13 79.9(2) . . ?
N53 Ag1 N13 128.4(2) 2 . ?
N11 Ag1 N51 116.6(2) . 2 ?
N53 Ag1 N51 82.4(2) 2 2 ?
N13 Ag1 N51 122.2(2) . 2 ?
N31 Ag2 N31 120.6(6) . 2 ?
N31 Ag2 N33 126.1(4) . 2 ?
N31 Ag2 N33 79.8(4) 2 2 ?
N31 Ag2 N33 79.8(4) . . ?
N31 Ag2 N33 126.1(4) 2 . ?
N33 Ag2 N33 131.0(4) 2 . ?
N43 Ag3 N21 123.8(2) . 4_545 ?
N43 Ag3 N23 135.7(2) . 4_545 ?
N21 Ag3 N23 81.1(2) 4_545 4_545 ?
N43 Ag3 N41 83.0(2) . . ?
N21 Ag3 N41 122.1(2) 4_545 . ?
N23 Ag3 N41 116.3(2) 4_545 . ?
N14 C1 N12 111.1(6) . . ?
N14 C1 N16 108.6(6) . . ?
N12 C1 N16 107.2(6) . . ?
N14 C1 C71 111.1(7) . . ?
N12 C1 C71 109.3(6) . . ?
N16 C1 C71 109.6(6) . . ?
N24 C2 N26 109.5(6) . . ?
N24 C2 N22 110.5(6) . . ?
N26 C2 N22 106.5(6) . . ?
N24 C2 C73 110.8(7) . . ?
N26 C2 C73 109.7(6) . . ?
N22 C2 C73 109.8(6) . . ?
N32 C3 N34 112.0(9) . . ?
N32 C3 N36 110.1(9) . . ?
N34 C3 N36 108.0(9) . . ?
N32 C3 C75 108.9(9) . . ?
N34 C3 C75 109.2(9) . . ?
N36 C3 C75 108.6(8) . . ?
N46 C4 N44 108.9(6) . . ?
N46 C4 N42 108.0(6) . . ?
N44 C4 N42 110.2(5) . . ?
N46 C4 C77 112.1(6) . . ?
N44 C4 C77 111.3(6) . . ?
N42 C4 C77 106.2(6) . . ?
N54 C5 N56 109.2(6) . . ?
N54 C5 N52 110.4(6) . . ?
N56 C5 N52 110.5(6) . . ?
N54 C5 C79 110.6(6) . . ?
N56 C5 C79 108.1(6) . . ?
N52 C5 C79 108.1(6) . . ?
N62 C6 N64 111.3(7) . . ?
N62 C6 N66 109.3(7) . . ?
N64 C6 N66 108.6(8) . . ?
N62 C6 C81 107.0(8) . . ?
N64 C6 C81 113.2(7) . . ?
N66 C6 C81 107.3(7) . . ?
C12 C11 N12 109.0(7) . . ?
C12 C11 H11 125.5 . . ?
N12 C11 H11 125.5 . . ?
C11 C12 C13 104.4(7) . . ?
C11 C12 H12 127.8 . . ?
C13 C12 H12 127.8 . . ?
N11 C13 C12 112.3(7) . . ?
N11 C13 H13 123.9 . . ?
C12 C13 H13 123.9 . . ?
N14 C14 C15 109.1(9) . . ?
N14 C14 H14 125.4 . . ?
C15 C14 H14 125.4 . . ?
C14 C15 C16 105.3(9) . . ?
C14 C15 H15 127.3 . . ?
C16 C15 H15 127.3 . . ?
N13 C16 C15 110.3(8) . . ?
N13 C16 H16 124.9 . . ?
C15 C16 H16 124.9 . . ?
N16 C17 C18 105.3(9) . . ?
N16 C17 H17 127.3 . . ?
C18 C17 H17 127.3 . . ?
C17 C18 C19 105.2(8) . . ?
C17 C18 H18 127.4 . . ?
C19 C18 H18 127.4 . . ?
N15 C19 C18 111.9(9) . . ?
N15 C19 H19 124.1 . . ?
C18 C19 H19 124.1 . . ?
N22 C21 C22 106.4(8) . . ?
N22 C21 H21 126.8 . . ?
C22 C21 H21 126.8 . . ?
C21 C22 C23 105.9(8) . . ?
C21 C22 H22 127.0 . . ?
C23 C22 H22 127.0 . . ?
N21 C23 C22 112.2(8) . . ?
N21 C23 H23 123.9 . . ?
C22 C23 H23 123.9 . . ?
C25 C24 N24 107.6(9) . . ?
C25 C24 H24 126.2 . . ?
N24 C24 H24 126.2 . . ?
C24 C25 C26 104.1(9) . . ?
C24 C25 H25 128.0 . . ?
C26 C25 H25 128.0 . . ?
N23 C26 C25 114.6(8) . . ?
N23 C26 H26 122.7 . . ?
C25 C26 H26 122.7 . . ?
C28 C27 N26 107.4(8) . . ?
C28 C27 H27 126.3 . . ?
N26 C27 H27 126.3 . . ?
C27 C28 C29 105.4(8) . . ?
C27 C28 H28 127.3 . . ?
C29 C28 H28 127.3 . . ?
N25 C29 C28 111.4(8) . . ?
N25 C29 H29 124.3 . . ?
C28 C29 H29 124.3 . . ?
C32 C31 N32 109.0(11) . . ?
C32 C31 H31 125.5 . . ?
N32 C31 H31 125.5 . . ?
C31 C32 C33 103.8(12) . . ?
C31 C32 H32 128.1 . . ?
C33 C32 H32 128.1 . . ?
N31 C33 C32 111.7(13) . . ?
N31 C33 H33 124.1 . . ?
C32 C33 H33 124.1 . . ?
N34 C34 C35 108.9(10) . . ?
N34 C34 H34 125.5 . . ?
C35 C34 H34 125.5 . . ?
C34 C35 C36 103.6(10) . . ?
C34 C35 H35 128.2 . . ?
C36 C35 H35 128.2 . . ?
N33 C36 C35 112.3(10) . . ?
N33 C36 H36 123.9 . . ?
C35 C36 H36 123.9 . . ?
N36 C37 C38 105.6(13) . . ?
N36 C37 H37 127.2 . . ?
C38 C37 H37 127.2 . . ?
C37 C38 C39 106.8(13) . . ?
C37 C38 H38 126.6 . . ?
C39 C38 H38 126.6 . . ?
N35 C39 C38 110.5(12) . . ?
N35 C39 H39 124.8 . . ?
C38 C39 H39 124.8 . . ?
C42 C41 N42 108.0(8) . . ?
C42 C41 H41 126.0 . . ?
N42 C41 H41 126.0 . . ?
C41 C42 C43 105.4(8) . . ?
C41 C42 H42 127.3 . . ?
C43 C42 H42 127.3 . . ?
N41 C43 C42 110.5(7) . . ?
N41 C43 H43 124.8 . . ?
C42 C43 H43 124.8 . . ?
N44 C44 C45 107.4(7) . . ?
N44 C44 H44 126.3 . . ?
C45 C44 H44 126.3 . . ?
C44 C45 C46 104.9(7) . . ?
C44 C45 H45 127.5 . . ?
C46 C45 H45 127.5 . . ?
N43 C46 C45 112.8(6) . . ?
N43 C46 H46 123.6 . . ?
C45 C46 H46 123.6 . . ?
C48 C47 N46 104.2(7) . . ?
C48 C47 H47 127.9 . . ?
N46 C47 H47 127.9 . . ?
C47 C48 C49 116.4(8) . . ?
C47 C48 H48 121.8 . . ?
C49 C48 H48 121.8 . . ?
N45 C49 C48 101.2(8) . . ?
N45 C49 H49 129.4 . . ?
C48 C49 H49 129.4 . . ?
N52 C51 C52 106.6(6) . . ?
N52 C51 H51 126.7 . . ?
C52 C51 H51 126.7 . . ?
C51 C52 C53 104.4(7) . . ?
C51 C52 H52 127.8 . . ?
C53 C52 H52 127.8 . . ?
N51 C53 C52 113.5(6) . . ?
N51 C53 H53 123.2 . . ?
C52 C53 H53 123.2 . . ?
N54 C54 C55 108.7(7) . . ?
N54 C54 H54 125.6 . . ?
C55 C54 H54 125.6 . . ?
C54 C55 C56 104.5(7) . . ?
C54 C55 H55 127.7 . . ?
C56 C55 H55 127.7 . . ?
N53 C56 C55 112.4(7) . . ?
N53 C56 H56 123.8 . . ?
C55 C56 H56 123.8 . . ?
C58 C57 N56 107.4(8) . . ?
C58 C57 H57 126.3 . . ?
N56 C57 H57 126.3 . . ?
C57 C58 C59 104.7(9) . . ?
C57 C58 H58 127.6 . . ?
C59 C58 H58 127.6 . . ?
N55 C59 C58 112.4(9) . . ?
N55 C59 H59 123.8 . . ?
C58 C59 H59 123.8 . . ?
C62 C61 N62 106.5(10) . . ?
C62 C61 H61 126.8 . . ?
N62 C61 H61 126.8 . . ?
C61 C62 C63 108.1(13) . . ?
C61 C62 H62 125.9 . . ?
C63 C62 H62 125.9 . . ?
N61 C63 C62 108.9(13) . . ?
N61 C63 H63 125.5 . . ?
C62 C63 H63 125.5 . . ?
C65 C64 N64 108.3(10) . . ?
C65 C64 H64 125.8 . . ?
N64 C64 H64 125.8 . . ?
C64 C65 C66 106.6(10) . . ?
C64 C65 H65 126.7 . . ?
C66 C65 H65 126.7 . . ?
N63 C66 C65 108.4(11) . . ?
N63 C66 H66 125.8 . . ?
C65 C66 H66 125.8 . . ?
N66 C67 C68 108.2(14) . . ?
N66 C67 H67 125.9 . . ?
C68 C67 H67 125.9 . . ?
C69 C68 C67 105.1(14) . . ?
C69 C68 H68 127.4 . . ?
C67 C68 H68 127.4 . . ?
C68 C69 N65 112.1(15) . . ?
C68 C69 H69 124.0 . . ?
N65 C69 H69 124.0 . . ?
O1 C71 C1 105.5(5) . . ?
O1 C71 H71A 110.6 . . ?
C1 C71 H71A 110.6 . . ?
O1 C71 H71B 110.6 . . ?
C1 C71 H71B 110.6 . . ?
H71A C71 H71B 108.8 . . ?
O1 C72 C101 105.4(5) . . ?
O1 C72 H72A 110.7 . . ?
C101 C72 H72A 110.7 . . ?
O1 C72 H72B 110.7 . . ?
C101 C72 H72B 110.7 . . ?
H72A C72 H72B 108.8 . . ?
O2 C73 C2 107.2(5) . . ?
O2 C73 H73A 110.3 . . ?
C2 C73 H73A 110.3 . . ?
O2 C73 H73B 110.3 . . ?
C2 C73 H73B 110.3 . . ?
H73A C73 H73B 108.5 . . ?
O2 C74 C102 110.0(6) . . ?
O2 C74 H74A 109.7 . . ?
C102 C74 H74A 109.7 . . ?
O2 C74 H74B 109.7 . . ?
C102 C74 H74B 109.7 . . ?
H74A C74 H74B 108.2 . . ?
O3 C75 C3 108.1(8) . . ?
O3 C75 H75A 110.1 . . ?
C3 C75 H75A 110.1 . . ?
O3 C75 H75B 110.1 . . ?
C3 C75 H75B 110.1 . . ?
H75A C75 H75B 108.4 . . ?
O3 C76 C103 108.8(7) . . ?
O3 C76 H76A 109.9 . . ?
C103 C76 H76A 109.9 . . ?
O3 C76 H76B 109.9 . . ?
C103 C76 H76B 109.9 . . ?
H76A C76 H76B 108.3 . . ?
O4 C77 C4 106.9(5) . . ?
O4 C77 H77A 110.3 . . ?
C4 C77 H77A 110.3 . . ?
O4 C77 H77B 110.3 . . ?
C4 C77 H77B 110.3 . . ?
H77A C77 H77B 108.6 . . ?
O4 C78 C104 107.7(5) . . ?
O4 C78 H78A 110.2 . . ?
C104 C78 H78A 110.2 . . ?
O4 C78 H78B 110.2 . . ?
C104 C78 H78B 110.2 . . ?
H78A C78 H78B 108.5 . . ?
O5 C79 C5 107.1(5) . . ?
O5 C79 H79A 110.3 . . ?
C5 C79 H79A 110.3 . . ?
O5 C79 H79B 110.3 . . ?
C5 C79 H79B 110.3 . . ?
H79A C79 H79B 108.5 . . ?
O5 C80 C105 106.2(5) . . ?
O5 C80 H80A 110.5 . . ?
C105 C80 H80A 110.5 . . ?
O5 C80 H80B 110.5 . . ?
C105 C80 H80B 110.5 . . ?
H80A C80 H80B 108.7 . . ?
O6 C81 C6 106.1(7) . . ?
O6 C81 H81A 110.5 . . ?
C6 C81 H81A 110.5 . . ?
O6 C81 H81B 110.5 . . ?
C6 C81 H81B 110.5 . . ?
H81A C81 H81B 108.7 . . ?
O6 C82 C106 104.4(6) . . ?
O6 C82 H82A 110.9 . . ?
C106 C82 H82A 110.9 . . ?
O6 C82 H82B 110.9 . . ?
C106 C82 H82B 110.9 . . ?
H82A C82 H82B 108.9 . . ?
C102 C101 C106 121.0(7) . . ?
C102 C101 C72 121.9(7) . . ?
C106 C101 C72 117.1(8) . . ?
C101 C102 C103 119.4(8) . . ?
C101 C102 C74 119.6(7) . . ?
C103 C102 C74 120.8(9) . . ?
C104 C103 C102 119.8(8) . . ?
C104 C103 C76 122.6(8) . . ?
C102 C103 C76 117.7(8) . . ?
C103 C104 C105 121.7(7) . . ?
C103 C104 C78 121.9(8) . . ?
C105 C104 C78 116.3(7) . . ?
C106 C105 C104 117.7(7) . . ?
C106 C105 C80 120.8(8) . . ?
C104 C105 C80 121.5(7) . . ?
C101 C106 C105 120.1(8) . . ?
C101 C106 C82 120.6(7) . . ?
C105 C106 C82 119.3(7) . . ?
C13 N11 N12 104.1(6) . . ?
C13 N11 Ag1 129.9(5) . . ?
N12 N11 Ag1 122.6(5) . . ?
N11 N12 C11 110.2(6) . . ?
N11 N12 C1 120.1(5) . . ?
C11 N12 C1 129.5(6) . . ?
C16 N13 N14 105.3(8) . . ?
C16 N13 Ag1 133.2(7) . . ?
N14 N13 Ag1 121.4(7) . . ?
C14 N14 N13 109.9(8) . . ?
C14 N14 C1 129.1(8) . . ?
N13 N14 C1 120.9(8) . . ?
N16 N15 C19 103.8(8) . . ?
N15 N16 C17 113.6(7) . . ?
N15 N16 C1 118.8(7) . . ?
C17 N16 C1 124.9(8) . . ?
C23 N21 N22 104.9(7) . . ?
C23 N21 Ag3 130.6(7) . 4 ?
N22 N21 Ag3 123.1(5) . 4 ?
C21 N22 N21 110.6(7) . . ?
C21 N22 C2 129.2(8) . . ?
N21 N22 C2 120.2(6) . . ?
C26 N23 N24 102.7(7) . . ?
C26 N23 Ag3 129.8(6) . 4 ?
N24 N23 Ag3 123.1(6) . 4 ?
C24 N24 N23 111.0(7) . . ?
C24 N24 C2 129.1(9) . . ?
N23 N24 C2 119.3(8) . . ?
C29 N25 N26 105.0(7) . . ?
N25 N26 C27 110.7(7) . . ?
N25 N26 C2 118.3(6) . . ?
C27 N26 C2 130.5(8) . . ?
C33 N31 N32 104.0(11) . . ?
C33 N31 Ag2 126.5(10) . . ?
N32 N31 Ag2 122.6(8) . . ?
C31 N32 N31 111.3(10) . . ?
C31 N32 C3 130.6(11) . . ?
N31 N32 C3 117.8(10) . . ?
C36 N33 N34 105.0(9) . . ?
C36 N33 Ag2 133.1(9) . . ?
N34 N33 Ag2 121.7(8) . . ?
C34 N34 N33 110.2(9) . . ?
C34 N34 C3 130.4(9) . . ?
N33 N34 C3 119.1(9) . . ?
C39 N35 N36 103.5(10) . . ?
C37 N36 N35 113.6(10) . . ?
C37 N36 C3 125.8(13) . . ?
N35 N36 C3 119.5(11) . . ?
C43 N41 N42 106.5(7) . . ?
C43 N41 Ag3 126.7(6) . . ?
N42 N41 Ag3 120.5(4) . . ?
N41 N42 C41 109.7(6) . . ?
N41 N42 C4 120.4(6) . . ?
C41 N42 C4 129.9(7) . . ?
C46 N43 N44 103.7(6) . . ?
C46 N43 Ag3 131.3(5) . . ?
N44 N43 Ag3 124.1(4) . . ?
C44 N44 N43 111.2(5) . . ?
C44 N44 C4 128.2(7) . . ?
N43 N44 C4 120.5(6) . . ?
N46 N45 C49 106.7(7) . . ?
C47 N46 N45 111.6(7) . . ?
C47 N46 C4 118.4(6) . . ?
N45 N46 C4 129.8(7) . . ?
C53 N51 N52 103.1(6) . . ?
C53 N51 Ag1 126.0(5) . 2 ?
N52 N51 Ag1 120.1(4) . 2 ?
C51 N52 N51 112.3(5) . . ?
C51 N52 C5 128.4(6) . . ?
N51 N52 C5 118.9(6) . . ?
C56 N53 N54 104.2(6) . . ?
C56 N53 Ag1 131.5(5) . 2 ?
N54 N53 Ag1 122.7(5) . 2 ?
C54 N54 N53 110.3(6) . . ?
C54 N54 C5 129.3(6) . . ?
N53 N54 C5 119.9(6) . . ?
C59 N55 N56 105.0(7) . . ?
C57 N56 N55 110.5(7) . . ?
C57 N56 C5 129.8(8) . . ?
N55 N56 C5 117.9(7) . . ?
C63 N61 N62 105.4(10) . . ?
C61 N62 N61 111.1(8) . . ?
C61 N62 C6 126.9(11) . . ?
N61 N62 C6 122.0(9) . . ?
C66 N63 N64 107.0(10) . . ?
C64 N64 N63 109.7(8) . . ?
C64 N64 C6 130.8(9) . . ?
N63 N64 C6 119.3(7) . . ?
C69 N65 N66 106.0(11) . . ?
C67 N66 N65 108.6(10) . . ?
C67 N66 C6 132.9(11) . . ?
N65 N66 C6 118.3(9) . . ?
C71 O1 C72 113.4(5) . . ?
C73 O2 C74 110.1(5) . . ?
C75 O3 C76 113.3(7) . . ?
C77 O4 C78 111.0(5) . . ?
C79 O5 C80 110.4(5) . . ?
C81 O6 C82 109.9(6) . . ?
C111 N71 C111 178(4) . 2 ?
N71 C111 C112 177(3) . . ?
C111 C112 H11A 109.5 . . ?
C111 C112 H11B 109.5 . . ?
H11A C112 H11B 109.5 . . ?
C111 C112 H11C 109.5 . . ?
H11A C112 H11C 109.5 . . ?
H11B C112 H11C 109.5 . . ?
N81 C121 C122 171(2) . . ?
C121 C122 H12A 109.5 . . ?
C121 C122 H12B 109.5 . . ?
H12A C122 H12B 109.5 . . ?
C121 C122 H12C 109.5 . . ?
H12A C122 H12C 109.5 . . ?
H12B C122 H12C 109.5 . . ?

loop_
_geom_bond_atom_site_label_1
_geom_bond_atom_site_label_2
_geom_bond_distance
_geom_bond_site_symmetry_2
_geom_bond_publ_flag
Ag1 N11 2.294(5) . ?
Ag1 N53 2.300(6) 2 ?
Ag1 N13 2.318(8) . ?
Ag1 N51 2.329(5) 2 ?
Ag2 N31 2.313(11) . ?
Ag2 N31 2.313(11) 2 ?
Ag2 N33 2.362(9) 2 ?
Ag2 N33 2.362(9) . ?
Ag3 N43 2.275(6) . ?
Ag3 N21 2.307(6) 4_545 ?
Ag3 N23 2.308(7) 4_545 ?
Ag3 N41 2.339(6) . ?
C1 N14 1.429(9) . ?
C1 N12 1.450(9) . ?
C1 N16 1.482(9) . ?
C1 C71 1.525(9) . ?
C2 N24 1.444(9) . ?
C2 N26 1.471(9) . ?
C2 N22 1.481(9) . ?
C2 C73 1.498(9) . ?
C3 N32 1.386(12) . ?
C3 N34 1.456(12) . ?
C3 N36 1.490(12) . ?
C3 C75 1.531(12) . ?
C4 N46 1.428(9) . ?
C4 N44 1.445(8) . ?
C4 N42 1.477(8) . ?
C4 C77 1.529(9) . ?
C5 N54 1.442(8) . ?
C5 N56 1.454(9) . ?
C5 N52 1.457(8) . ?
C5 C79 1.566(9) . ?
C6 N62 1.426(10) . ?
C6 N64 1.428(10) . ?
C6 N66 1.456(10) . ?
C6 C81 1.576(11) . ?
C11 C12 1.318(9) . ?
C11 N12 1.367(8) . ?
C11 H11 0.9500 . ?
C12 C13 1.389(10) . ?
C12 H12 0.9500 . ?
C13 N11 1.333(9) . ?
C13 H13 0.9500 . ?
C14 N14 1.334(10) . ?
C14 C15 1.337(10) . ?
C14 H14 0.9500 . ?
C15 C16 1.404(11) . ?
C15 H15 0.9500 . ?
C16 N13 1.324(10) . ?
C16 H16 0.9500 . ?
C17 N16 1.355(9) . ?
C17 C18 1.365(11) . ?
C17 H17 0.9500 . ?
C18 C19 1.386(12) . ?
C18 H18 0.9500 . ?
C19 N15 1.330(10) . ?
C19 H19 0.9500 . ?
C21 N22 1.354(10) . ?
C21 C22 1.356(11) . ?
C21 H21 0.9500 . ?
C22 C23 1.360(11) . ?
C22 H22 0.9500 . ?
C23 N21 1.307(9) . ?
C23 H23 0.9500 . ?
C24 C25 1.342(11) . ?
C24 N24 1.362(10) . ?
C24 H24 0.9500 . ?
C25 C26 1.388(11) . ?
C25 H25 0.9500 . ?
C26 N23 1.300(10) . ?
C26 H26 0.9500 . ?
C27 C28 1.343(10) . ?
C27 N26 1.359(9) . ?
C27 H27 0.9500 . ?
C28 C29 1.393(12) . ?
C28 H28 0.9500 . ?
C29 N25 1.318(11) . ?
C29 H29 0.9500 . ?
C31 C32 1.336(14) . ?
C31 N32 1.350(12) . ?
C31 H31 0.9500 . ?
C32 C33 1.438(16) . ?
C32 H32 0.9500 . ?
C33 N31 1.323(14) . ?
C33 H33 0.9500 . ?
C34 N34 1.340(11) . ?
C34 C35 1.352(13) . ?
C34 H34 0.9500 . ?
C35 C36 1.412(13) . ?
C35 H35 0.9500 . ?
C36 N33 1.301(12) . ?
C36 H36 0.9500 . ?
C37 N36 1.320(13) . ?
C37 C38 1.391(16) . ?
C37 H37 0.9500 . ?
C38 C39 1.401(16) . ?
C38 H38 0.9500 . ?
C39 N35 1.343(13) . ?
C39 H39 0.9500 . ?
C41 C42 1.349(11) . ?
C41 N42 1.361(9) . ?
C41 H41 0.9500 . ?
C42 C43 1.382(11) . ?
C42 H42 0.9500 . ?
C43 N41 1.330(8) . ?
C43 H43 0.9500 . ?
C44 N44 1.348(9) . ?
C44 C45 1.360(10) . ?
C44 H44 0.9500 . ?
C45 C46 1.379(10) . ?
C45 H45 0.9500 . ?
C46 N43 1.322(8) . ?
C46 H46 0.9500 . ?
C47 C48 1.256(10) . ?
C47 N46 1.348(8) . ?
C47 H47 0.9500 . ?
C48 C49 1.412(11) . ?
C48 H48 0.9500 . ?
C49 N45 1.387(10) . ?
C49 H49 0.9500 . ?
C51 N52 1.336(8) . ?
C51 C52 1.365(9) . ?
C51 H51 0.9500 . ?
C52 C53 1.378(10) . ?
C52 H52 0.9500 . ?
C53 N51 1.305(9) . ?
C53 H53 0.9500 . ?
C54 N54 1.338(9) . ?
C54 C55 1.349(9) . ?
C54 H54 0.9500 . ?
C55 C56 1.382(10) . ?
C55 H55 0.9500 . ?
C56 N53 1.322(9) . ?
C56 H56 0.9500 . ?
C57 C58 1.341(11) . ?
C57 N56 1.359(9) . ?
C57 H57 0.9500 . ?
C58 C59 1.408(11) . ?
C58 H58 0.9500 . ?
C59 N55 1.283(9) . ?
C59 H59 0.9500 . ?
C61 C62 1.337(13) . ?
C61 N62 1.337(10) . ?
C61 H61 0.9500 . ?
C62 C63 1.366(15) . ?
C62 H62 0.9500 . ?
C63 N61 1.341(13) . ?
C63 H63 0.9500 . ?
C64 C65 1.322(13) . ?
C64 N64 1.340(10) . ?
C64 H64 0.9500 . ?
C65 C66 1.411(15) . ?
C65 H65 0.9500 . ?
C66 N63 1.315(13) . ?
C66 H66 0.9500 . ?
C67 N66 1.277(13) . ?
C67 C68 1.369(18) . ?
C67 H67 0.9500 . ?
C68 C69 1.283(17) . ?
C68 H68 0.9500 . ?
C69 N65 1.288(15) . ?
C69 H69 0.9500 . ?
C71 O1 1.400(8) . ?
C71 H71A 0.9900 . ?
C71 H71B 0.9900 . ?
C72 O1 1.460(8) . ?
C72 C101 1.524(10) . ?
C72 H72A 0.9900 . ?
C72 H72B 0.9900 . ?
C73 O2 1.431(8) . ?
C73 H73A 0.9900 . ?
C73 H73B 0.9900 . ?
C74 O2 1.432(8) . ?
C74 C102 1.500(10) . ?
C74 H74A 0.9900 . ?
C74 H74B 0.9900 . ?
C75 O3 1.396(9) . ?
C75 H75A 0.9900 . ?
C75 H75B 0.9900 . ?
C76 O3 1.444(9) . ?
C76 C103 1.473(10) . ?
C76 H76A 0.9900 . ?
C76 H76B 0.9900 . ?
C77 O4 1.426(7) . ?
C77 H77A 0.9900 . ?
C77 H77B 0.9900 . ?
C78 O4 1.437(7) . ?
C78 C104 1.527(9) . ?
C78 H78A 0.9900 . ?
C78 H78B 0.9900 . ?
C79 O5 1.401(7) . ?
C79 H79A 0.9900 . ?
C79 H79B 0.9900 . ?
C80 O5 1.462(7) . ?
C80 C105 1.496(9) . ?
C80 H80A 0.9900 . ?
C80 H80B 0.9900 . ?
C81 O6 1.344(9) . ?
C81 H81A 0.9900 . ?
C81 H81B 0.9900 . ?
C82 O6 1.464(8) . ?
C82 C106 1.503(10) . ?
C82 H82A 0.9900 . ?
C82 H82B 0.9900 . ?
C101 C102 1.365(10) . ?
C101 C106 1.403(10) . ?
C102 C103 1.412(10) . ?
C103 C104 1.370(10) . ?
C104 C105 1.408(10) . ?
C105 C106 1.407(9) . ?
N11 N12 1.343(7) . ?
N13 N14 1.376(8) . ?
N15 N16 1.321(8) . ?
N21 N22 1.356(8) . ?
N21 Ag3 2.307(6) 4 ?
N23 N24 1.378(8) . ?
N23 Ag3 2.308(7) 4 ?
N25 N26 1.354(8) . ?
N31 N32 1.371(12) . ?
N33 N34 1.375(10) . ?
N35 N36 1.396(11) . ?
N41 N42 1.337(7) . ?
N43 N44 1.370(7) . ?
N45 N46 1.372(8) . ?
N51 N52 1.365(7) . ?
N51 Ag1 2.329(5) 2 ?
N53 N54 1.372(7) . ?
N53 Ag1 2.300(6) 2 ?
N55 N56 1.369(8) . ?
N61 N62 1.351(9) . ?
N63 N64 1.357(10) . ?
N65 N66 1.343(10) . ?
N71 C111 1.184(9) . ?
N71 C111 1.184(9) 2 ?
C111 C112 1.511(14) . ?
C112 H11A 0.9800 . ?
C112 H11B 0.9800 . ?
C112 H11C 0.9800 . ?
N81 C121 1.167(14) . ?
C121 C122 1.507(16) . ?
C122 H12A 0.9800 . ?
C122 H12B 0.9800 . ?
C122 H12C 0.9800 . ?

loop_
_geom_torsion_atom_site_label_1
_geom_torsion_atom_site_label_2
_geom_torsion_atom_site_label_3
_geom_torsion_atom_site_label_4
_geom_torsion
_geom_torsion_site_symmetry_1
_geom_torsion_site_symmetry_2
_geom_torsion_site_symmetry_3
_geom_torsion_site_symmetry_4
_geom_torsion_publ_flag
N12 C11 C12 C13 1.1(9) . . . . ?
C11 C12 C13 N11 -1.9(9) . . . . ?
N14 C14 C15 C16 0.1(8) . . . . ?
C14 C15 C16 N13 -0.7(9) . . . . ?
N16 C17 C18 C19 -2.6(10) . . . . ?
C17 C18 C19 N15 0.2(11) . . . . ?
N22 C21 C22 C23 -1.0(11) . . . . ?
C21 C22 C23 N21 1.9(12) . . . . ?
N24 C24 C25 C26 1.2(9) . . . . ?
C24 C25 C26 N23 -0.5(10) . . . . ?
N26 C27 C28 C29 0.8(9) . . . . ?
C27 C28 C29 N25 -2.0(10) . . . . ?
N32 C31 C32 C33 -2.9(15) . . . . ?
C31 C32 C33 N31 1.4(16) . . . . ?
N34 C34 C35 C36 1.1(13) . . . . ?
C34 C35 C36 N33 -1.0(14) . . . . ?
N36 C37 C38 C39 0.0(13) . . . . ?
C37 C38 C39 N35 -1.3(14) . . . . ?
N42 C41 C42 C43 -0.5(10) . . . . ?
C41 C42 C43 N41 0.3(10) . . . . ?
N44 C44 C45 C46 -0.1(8) . . . . ?
C44 C45 C46 N43 0.2(9) . . . . ?
N46 C47 C48 C49 -0.5(10) . . . . ?
C47 C48 C49 N45 1.1(10) . . . . ?
N52 C51 C52 C53 -1.6(8) . . . . ?
C51 C52 C53 N51 1.4(9) . . . . ?
N54 C54 C55 C56 -0.6(9) . . . . ?
C54 C55 C56 N53 0.4(10) . . . . ?
N56 C57 C58 C59 -0.3(9) . . . . ?
C57 C58 C59 N55 -0.4(10) . . . . ?
N62 C61 C62 C63 1.2(11) . . . . ?
C61 C62 C63 N61 -0.4(13) . . . . ?
N64 C64 C65 C66 -0.3(14) . . . . ?
C64 C65 C66 N63 0.5(15) . . . . ?
N66 C67 C68 C69 2.1(18) . . . . ?
C67 C68 C69 N65 -2.4(19) . . . . ?
N14 C1 C71 O1 -66.1(7) . . . . ?
N12 C1 C71 O1 171.0(6) . . . . ?
N16 C1 C71 O1 53.9(8) . . . . ?
N24 C2 C73 O2 -56.8(8) . . . . ?
N26 C2 C73 O2 64.1(8) . . . . ?
N22 C2 C73 O2 -179.1(6) . . . . ?
N32 C3 C75 O3 170.6(8) . . . . ?
N34 C3 C75 O3 -66.8(10) . . . . ?
N36 C3 C75 O3 50.7(11) . . . . ?
N46 C4 C77 O4 59.0(7) . . . . ?
N44 C4 C77 O4 -63.2(7) . . . . ?
N42 C4 C77 O4 176.8(6) . . . . ?
N54 C5 C79 O5 -68.5(8) . . . . ?
N56 C5 C79 O5 51.0(7) . . . . ?
N52 C5 C79 O5 170.6(6) . . . . ?
N62 C6 C81 O6 175.8(6) . . . . ?
N64 C6 C81 O6 -61.3(9) . . . . ?
N66 C6 C81 O6 58.5(9) . . . . ?
O1 C72 C101 C102 94.1(8) . . . . ?
O1 C72 C101 C106 -86.6(7) . . . . ?
C106 C101 C102 C103 -5.1(10) . . . . ?
C72 C101 C102 C103 174.3(6) . . . . ?
C106 C101 C102 C74 170.5(6) . . . . ?
C72 C101 C102 C74 -10.1(10) . . . . ?
O2 C74 C102 C101 98.3(8) . . . . ?
O2 C74 C102 C103 -86.2(9) . . . . ?
C101 C102 C103 C104 5.5(10) . . . . ?
C74 C102 C103 C104 -170.0(6) . . . . ?
C101 C102 C103 C76 -175.7(7) . . . . ?
C74 C102 C103 C76 8.8(10) . . . . ?
O3 C76 C103 C104 91.7(8) . . . . ?
O3 C76 C103 C102 -87.1(8) . . . . ?
C102 C103 C104 C105 -1.5(10) . . . . ?
C76 C103 C104 C105 179.7(6) . . . . ?
C102 C103 C104 C78 176.3(6) . . . . ?
C76 C103 C104 C78 -2.5(10) . . . . ?
O4 C78 C104 C103 107.4(8) . . . . ?
O4 C78 C104 C105 -74.6(7) . . . . ?
C103 C104 C105 C106 -2.8(10) . . . . ?
C78 C104 C105 C106 179.2(5) . . . . ?
C103 C104 C105 C80 177.9(6) . . . . ?
C78 C104 C105 C80 -0.1(9) . . . . ?
O5 C80 C105 C106 91.2(7) . . . . ?
O5 C80 C105 C104 -89.4(7) . . . . ?
C102 C101 C106 C105 0.7(10) . . . . ?
C72 C101 C106 C105 -178.7(5) . . . . ?
C102 C101 C106 C82 -178.4(6) . . . . ?
C72 C101 C106 C82 2.2(9) . . . . ?
C104 C105 C106 C101 3.3(9) . . . . ?
C80 C105 C106 C101 -177.4(6) . . . . ?
C104 C105 C106 C82 -177.7(6) . . . . ?
C80 C105 C106 C82 1.6(9) . . . . ?
O6 C82 C106 C101 -88.8(7) . . . . ?
O6 C82 C106 C105 92.1(6) . . . . ?
C12 C13 N11 N12 1.9(8) . . . . ?
C12 C13 N11 Ag1 -157.2(5) . . . . ?
N53 Ag1 N11 C13 -97.4(7) 2 . . . ?
N13 Ag1 N11 C13 128.7(7) . . . . ?
N51 Ag1 N11 C13 7.7(7) 2 . . . ?
N53 Ag1 N11 N12 106.9(5) 2 . . . ?
N13 Ag1 N11 N12 -27.0(5) . . . . ?
N51 Ag1 N11 N12 -148.0(5) 2 . . . ?
C13 N11 N12 C11 -1.2(7) . . . . ?
Ag1 N11 N12 C11 159.9(5) . . . . ?
C13 N11 N12 C1 -176.8(6) . . . . ?
Ag1 N11 N12 C1 -15.7(8) . . . . ?
C12 C11 N12 N11 0.0(8) . . . . ?
C12 C11 N12 C1 175.1(7) . . . . ?
N14 C1 N12 N11 70.1(8) . . . . ?
N16 C1 N12 N11 -48.3(8) . . . . ?
C71 C1 N12 N11 -167.0(6) . . . . ?
N14 C1 N12 C11 -104.5(8) . . . . ?
N16 C1 N12 C11 137.0(7) . . . . ?
C71 C1 N12 C11 18.4(10) . . . . ?
C15 C16 N13 N14 1.0(8) . . . . ?
C15 C16 N13 Ag1 176.3(4) . . . . ?
N11 Ag1 N13 C16 -140.2(7) . . . . ?
N53 Ag1 N13 C16 82.3(7) 2 . . . ?
N51 Ag1 N13 C16 -25.1(7) 2 . . . ?
N11 Ag1 N13 N14 34.6(4) . . . . ?
N53 Ag1 N13 N14 -102.9(5) 2 . . . ?
N51 Ag1 N13 N14 149.7(4) 2 . . . ?
C15 C14 N14 N13 0.5(8) . . . . ?
C15 C14 N14 C1 -176.5(6) . . . . ?
C16 N13 N14 C14 -0.9(7) . . . . ?
Ag1 N13 N14 C14 -176.9(4) . . . . ?
C16 N13 N14 C1 176.4(6) . . . . ?
Ag1 N13 N14 C1 0.3(7) . . . . ?
N12 C1 N14 C14 116.6(7) . . . . ?
N16 C1 N14 C14 -125.8(7) . . . . ?
C71 C1 N14 C14 -5.3(9) . . . . ?
N12 C1 N14 N13 -60.1(7) . . . . ?
N16 C1 N14 N13 57.5(7) . . . . ?
C71 C1 N14 N13 178.1(5) . . . . ?
C18 C19 N15 N16 2.3(9) . . . . ?
C19 N15 N16 C17 -4.2(9) . . . . ?
C19 N15 N16 C1 -166.5(6) . . . . ?
C18 C17 N16 N15 4.4(9) . . . . ?
C18 C17 N16 C1 165.5(7) . . . . ?
N14 C1 N16 N15 -175.5(6) . . . . ?
N12 C1 N16 N15 -55.5(8) . . . . ?
C71 C1 N16 N15 63.0(9) . . . . ?
N14 C1 N16 C17 24.2(9) . . . . ?
N12 C1 N16 C17 144.3(7) . . . . ?
C71 C1 N16 C17 -97.3(9) . . . . ?
C22 C23 N21 N22 -2.0(10) . . . . ?
C22 C23 N21 Ag3 -168.4(6) . . . 4 ?
C22 C21 N22 N21 -0.2(11) . . . . ?
C22 C21 N22 C2 -179.9(8) . . . . ?
C23 N21 N22 C21 1.4(9) . . . . ?
Ag3 N21 N22 C21 169.0(6) 4 . . . ?
C23 N21 N22 C2 -178.9(7) . . . . ?
Ag3 N21 N22 C2 -11.2(9) 4 . . . ?
N24 C2 N22 C21 -113.6(9) . . . . ?
N26 C2 N22 C21 127.6(9) . . . . ?
C73 C2 N22 C21 8.9(12) . . . . ?
N24 C2 N22 N21 66.8(9) . . . . ?
N26 C2 N22 N21 -52.1(8) . . . . ?
C73 C2 N22 N21 -170.8(6) . . . . ?
C25 C26 N23 N24 -0.5(9) . . . . ?
C25 C26 N23 Ag3 155.9(6) . . . 4 ?
C25 C24 N24 N23 -1.6(9) . . . . ?
C25 C24 N24 C2 -172.7(7) . . . . ?
C26 N23 N24 C24 1.3(8) . . . . ?
Ag3 N23 N24 C24 -157.2(5) 4 . . . ?
C26 N23 N24 C2 173.3(6) . . . . ?
Ag3 N23 N24 C2 14.9(8) 4 . . . ?
N26 C2 N24 C24 -140.8(7) . . . . ?
N22 C2 N24 C24 102.1(8) . . . . ?
C73 C2 N24 C24 -19.8(10) . . . . ?
N26 C2 N24 N23 48.7(8) . . . . ?
N22 C2 N24 N23 -68.3(8) . . . . ?
C73 C2 N24 N23 169.8(6) . . . . ?
C28 C29 N25 N26 2.3(9) . . . . ?
C29 N25 N26 C27 -1.7(8) . . . . ?
C29 N25 N26 C2 -174.9(6) . . . . ?
C28 C27 N26 N25 0.5(9) . . . . ?
C28 C27 N26 C2 172.6(7) . . . . ?
N24 C2 N26 N25 -162.7(6) . . . . ?
N22 C2 N26 N25 -43.3(8) . . . . ?
C73 C2 N26 N25 75.5(8) . . . . ?
N24 C2 N26 C27 25.7(10) . . . . ?
N22 C2 N26 C27 145.1(7) . . . . ?
C73 C2 N26 C27 -96.0(9) . . . . ?
C32 C33 N31 N32 0.6(15) . . . . ?
C32 C33 N31 Ag2 -150.5(10) . . . . ?
N31 Ag2 N31 C33 -0.5(11) 2 . . . ?
N33 Ag2 N31 C33 -100.6(12) 2 . . . ?
N33 Ag2 N31 C33 125.5(12) . . . . ?
N31 Ag2 N31 N32 -146.7(10) 2 . . . ?
N33 Ag2 N31 N32 113.2(9) 2 . . . ?
N33 Ag2 N31 N32 -20.7(9) . . . . ?
C32 C31 N32 N31 3.6(14) . . . . ?
C32 C31 N32 C3 177.4(12) . . . . ?
C33 N31 N32 C31 -2.5(13) . . . . ?
Ag2 N31 N32 C31 150.1(8) . . . . ?
C33 N31 N32 C3 -177.2(10) . . . . ?
Ag2 N31 N32 C3 -24.7(13) . . . . ?
N34 C3 N32 C31 -96.0(13) . . . . ?
N36 C3 N32 C31 143.8(11) . . . . ?
C75 C3 N32 C31 24.8(16) . . . . ?
N34 C3 N32 N31 77.5(12) . . . . ?
N36 C3 N32 N31 -42.7(13) . . . . ?
C75 C3 N32 N31 -161.6(9) . . . . ?
C35 C36 N33 N34 0.4(13) . . . . ?
C35 C36 N33 Ag2 174.9(7) . . . . ?
N31 Ag2 N33 C36 -141.4(11) . . . . ?
N31 Ag2 N33 C36 -20.9(13) 2 . . . ?
N33 Ag2 N33 C36 89.1(11) 2 . . . ?
N31 Ag2 N33 N34 32.3(7) . . . . ?
N31 Ag2 N33 N34 152.9(7) 2 . . . ?
N33 Ag2 N33 N34 -97.2(7) 2 . . . ?
C35 C34 N34 N33 -0.9(12) . . . . ?
C35 C34 N34 C3 -174.4(10) . . . . ?
C36 N33 N34 C34 0.3(12) . . . . ?
Ag2 N33 N34 C34 -175.0(7) . . . . ?
C36 N33 N34 C3 174.6(9) . . . . ?
Ag2 N33 N34 C3 -0.6(12) . . . . ?
N32 C3 N34 C34 111.1(12) . . . . ?
N36 C3 N34 C34 -127.4(10) . . . . ?
C75 C3 N34 C34 -9.6(15) . . . . ?
N32 C3 N34 N33 -61.9(12) . . . . ?
N36 C3 N34 N33 59.5(12) . . . . ?
C75 C3 N34 N33 177.4(8) . . . . ?
C38 C39 N35 N36 1.9(12) . . . . ?
C38 C37 N36 N35 1.3(12) . . . . ?
C38 C37 N36 C3 169.1(10) . . . . ?
C39 N35 N36 C37 -2.0(11) . . . . ?
C39 N35 N36 C3 -170.7(8) . . . . ?
N32 C3 N36 C37 143.5(10) . . . . ?
N34 C3 N36 C37 20.9(13) . . . . ?
C75 C3 N36 C37 -97.4(12) . . . . ?
N32 C3 N36 N35 -49.4(12) . . . . ?
N34 C3 N36 N35 -172.0(8) . . . . ?
C75 C3 N36 N35 69.8(12) . . . . ?
C42 C43 N41 N42 0.1(9) . . . . ?
C42 C43 N41 Ag3 -151.7(6) . . . . ?
N43 Ag3 N41 C43 135.4(7) . . . . ?
N21 Ag3 N41 C43 9.6(8) 4_545 . . . ?
N23 Ag3 N41 C43 -86.5(7) 4_545 . . . ?
N43 Ag3 N41 N42 -12.7(5) . . . . ?
N21 Ag3 N41 N42 -138.6(5) 4_545 . . . ?
N23 Ag3 N41 N42 125.3(5) 4_545 . . . ?
C43 N41 N42 C41 -0.4(8) . . . . ?
Ag3 N41 N42 C41 153.5(5) . . . . ?
C43 N41 N42 C4 176.6(6) . . . . ?
Ag3 N41 N42 C4 -29.5(8) . . . . ?
C42 C41 N42 N41 0.6(10) . . . . ?
C42 C41 N42 C4 -176.1(7) . . . . ?
N46 C4 N42 N41 -43.4(8) . . . . ?
N44 C4 N42 N41 75.5(8) . . . . ?
C77 C4 N42 N41 -163.8(6) . . . . ?
N46 C4 N42 C41 133.0(8) . . . . ?
N44 C4 N42 C41 -108.1(8) . . . . ?
C77 C4 N42 C41 12.5(10) . . . . ?
C45 C46 N43 N44 -0.3(8) . . . . ?
C45 C46 N43 Ag3 168.8(5) . . . . ?
N21 Ag3 N43 C46 -20.6(7) 4_545 . . . ?
N23 Ag3 N43 C46 94.2(7) 4_545 . . . ?
N41 Ag3 N43 C46 -144.8(6) . . . . ?
N21 Ag3 N43 N44 146.5(5) 4_545 . . . ?
N23 Ag3 N43 N44 -98.7(5) 4_545 . . . ?
N41 Ag3 N43 N44 22.3(5) . . . . ?
C45 C44 N44 N43 -0.1(8) . . . . ?
C45 C44 N44 C4 179.4(6) . . . . ?
C46 N43 N44 C44 0.2(7) . . . . ?
Ag3 N43 N44 C44 -169.8(4) . . . . ?
C46 N43 N44 C4 -179.3(6) . . . . ?
Ag3 N43 N44 C4 10.6(8) . . . . ?
N46 C4 N44 C44 -124.4(7) . . . . ?
N42 C4 N44 C44 117.3(7) . . . . ?
C77 C4 N44 C44 -0.3(9) . . . . ?
N46 C4 N44 N43 55.1(7) . . . . ?
N42 C4 N44 N43 -63.2(8) . . . . ?
C77 C4 N44 N43 179.2(5) . . . . ?
C48 C49 N45 N46 -1.3(8) . . . . ?
C48 C47 N46 N45 -0.4(8) . . . . ?
C48 C47 N46 C4 -176.0(6) . . . . ?
C49 N45 N46 C47 1.1(8) . . . . ?
C49 N45 N46 C4 176.0(6) . . . . ?
N44 C4 N46 C47 -167.4(5) . . . . ?
N42 C4 N46 C47 -47.7(7) . . . . ?
C77 C4 N46 C47 69.0(7) . . . . ?
N44 C4 N46 N45 18.0(9) . . . . ?
N42 C4 N46 N45 137.6(7) . . . . ?
C77 C4 N46 N45 -105.7(7) . . . . ?
C52 C53 N51 N52 -0.7(8) . . . . ?
C52 C53 N51 Ag1 -144.2(6) . . . 2 ?
C52 C51 N52 N51 1.3(8) . . . . ?
C52 C51 N52 C5 174.1(7) . . . . ?
C53 N51 N52 C51 -0.4(8) . . . . ?
Ag1 N51 N52 C51 145.9(5) 2 . . . ?
C53 N51 N52 C5 -174.0(6) . . . . ?
Ag1 N51 N52 C5 -27.7(8) 2 . . . ?
N54 C5 N52 C51 -94.5(8) . . . . ?
N56 C5 N52 C51 144.6(7) . . . . ?
C79 C5 N52 C51 26.5(10) . . . . ?
N54 C5 N52 N51 77.9(8) . . . . ?
N56 C5 N52 N51 -43.0(8) . . . . ?
C79 C5 N52 N51 -161.1(6) . . . . ?
C55 C56 N53 N54 0.0(9) . . . . ?
C55 C56 N53 Ag1 165.3(5) . . . 2 ?
C55 C54 N54 N53 0.6(8) . . . . ?
C55 C54 N54 C5 -171.0(7) . . . . ?
C56 N53 N54 C54 -0.3(8) . . . . ?
Ag1 N53 N54 C54 -167.4(5) 2 . . . ?
C56 N53 N54 C5 172.2(7) . . . . ?
Ag1 N53 N54 C5 5.1(9) 2 . . . ?
N56 C5 N54 C54 -131.1(7) . . . . ?
N52 C5 N54 C54 107.3(8) . . . . ?
C79 C5 N54 C54 -12.2(10) . . . . ?
N56 C5 N54 N53 58.0(7) . . . . ?
N52 C5 N54 N53 -63.6(9) . . . . ?
C79 C5 N54 N53 176.9(6) . . . . ?
C58 C59 N55 N56 0.9(8) . . . . ?
C58 C57 N56 N55 0.8(8) . . . . ?
C58 C57 N56 C5 165.0(7) . . . . ?
C59 N55 N56 C57 -1.0(8) . . . . ?
C59 N55 N56 C5 -167.3(6) . . . . ?
N54 C5 N56 C57 20.5(9) . . . . ?
N52 C5 N56 C57 142.0(7) . . . . ?
C79 C5 N56 C57 -99.9(8) . . . . ?
N54 C5 N56 N55 -176.3(5) . . . . ?
N52 C5 N56 N55 -54.8(7) . . . . ?
C79 C5 N56 N55 63.3(7) . . . . ?
C62 C63 N61 N62 -0.6(11) . . . . ?
C62 C61 N62 N61 -1.7(9) . . . . ?
C62 C61 N62 C6 176.2(7) . . . . ?
C63 N61 N62 C61 1.4(9) . . . . ?
C63 N61 N62 C6 -176.6(8) . . . . ?
N64 C6 N62 C61 58.5(10) . . . . ?
N66 C6 N62 C61 -61.4(10) . . . . ?
C81 C6 N62 C61 -177.3(7) . . . . ?
N64 C6 N62 N61 -123.8(8) . . . . ?
N66 C6 N62 N61 116.3(8) . . . . ?
C81 C6 N62 N61 0.4(9) . . . . ?
C65 C66 N63 N64 -0.4(15) . . . . ?
C65 C64 N64 N63 0.0(13) . . . . ?
C65 C64 N64 C6 -174.4(10) . . . . ?
C66 N63 N64 C64 0.3(13) . . . . ?
C66 N63 N64 C6 175.5(9) . . . . ?
N62 C6 N64 C64 115.1(11) . . . . ?
N66 C6 N64 C64 -124.5(10) . . . . ?
C81 C6 N64 C64 -5.4(15) . . . . ?
N62 C6 N64 N63 -58.9(11) . . . . ?
N66 C6 N64 N63 61.5(11) . . . . ?
C81 C6 N64 N63 -179.5(9) . . . . ?
C68 C69 N65 N66 1.7(17) . . . . ?
C68 C67 N66 N65 -1.1(14) . . . . ?
C68 C67 N66 C6 174.0(10) . . . . ?
C69 N65 N66 C67 -0.3(12) . . . . ?
C69 N65 N66 C6 -176.2(9) . . . . ?
N62 C6 N66 C67 127.4(11) . . . . ?
N64 C6 N66 C67 5.8(14) . . . . ?
C81 C6 N66 C67 -116.9(11) . . . . ?
N62 C6 N66 N65 -58.0(10) . . . . ?
N64 C6 N66 N65 -179.5(8) . . . . ?
C81 C6 N66 N65 57.8(10) . . . . ?
C1 C71 O1 C72 -170.1(6) . . . . ?
C101 C72 O1 C71 162.7(6) . . . . ?
C2 C73 O2 C74 -158.0(6) . . . . ?
C102 C74 O2 C73 -174.9(7) . . . . ?
C3 C75 O3 C76 -165.6(7) . . . . ?
C103 C76 O3 C75 163.8(7) . . . . ?
C4 C77 O4 C78 -158.7(6) . . . . ?
C104 C78 O4 C77 178.9(6) . . . . ?
C5 C79 O5 C80 -166.9(6) . . . . ?
C105 C80 O5 C79 163.3(6) . . . . ?
C6 C81 O6 C82 -168.8(5) . . . . ?
C106 C82 O6 C81 171.0(6) . . . . ?
C111 N71 C111 C112 146(47) 2 . . . ?
